data_1574438
loop_
_publ_author_name
'Metherall, Jessica P.'
'Corner, Philip A.'
'McCabe, James F.'
'Probert, Michael R.'
'Hall, Michael J.'

_publ_section_title
;
 High-throughput encapsulated nanodroplet screening for accelerated
 co-crystal discovery
;
_journal_issue 22
_journal_name_full 'Chemical Science'
_journal_page_first 9843
_journal_page_last 9853
_journal_paper_doi 10.1039/D4SC07556K
_journal_volume 16
_journal_year 2025
_chemical_formula_moiety 'C7 H6 O4, C6 H6 N2 O'
_chemical_formula_sum 'C13 H12 N2 O5'
_chemical_formula_weight 276.25
_chemical_name_systematic 'nicotinamide_2,4-dihydroxybenzoic acid'
_space_group_crystal_system triclinic
_space_group_IT_number 2
_space_group_name_Hall '-P 1'
_space_group_name_H-M_alt 'P -1'
_atom_sites_solution_hydrogens mixed
_atom_sites_solution_primary dual
_audit_block_doi 10.5517/ccdc.csd.cc2kmbk3
_audit_creation_date 2025-03-31
_audit_creation_method
;
Olex2 1.5
(compiled 2025.03.04 svn.red2d20d0 for OlexSys, GUI svn.r7188)
;
_audit_update_record
;
2025-04-01 deposited with the CCDC.	2025-04-22 downloaded from the CCDC.
;
_cell_angle_alpha 96.039(3)
_cell_angle_beta 91.946(3)
_cell_angle_gamma 94.003(3)
_cell_formula_units_Z 2
_cell_length_a 5.7882(2)
_cell_length_b 8.0510(3)
_cell_length_c 13.3821(5)
_cell_measurement_reflns_used 2854
_cell_measurement_temperature 150
_cell_measurement_theta_max 75.9920
_cell_measurement_theta_min 3.2930
_cell_volume 618.11(4)
_computing_cell_refinement 'CrysAlisPro 1.171.42.63a (Rigaku OD, 2022)'
_computing_data_collection 'CrysAlisPro 1.171.42.63a (Rigaku OD, 2022)'
_computing_data_reduction 'CrysAlisPro 1.171.42.63a (Rigaku OD, 2022)'
_computing_molecular_graphics 'Olex2 1.5 (Dolomanov et al., 2009)'
_computing_publication_material 'Olex2 1.5 (Dolomanov et al., 2009)'
_computing_structure_refinement 'SHELXL 2018/3 (Sheldrick, 2015)'
_computing_structure_solution 'SHELXT 2018/2 (Sheldrick, 2018)'
_diffrn_ambient_temperature 150.00
_diffrn_detector 'Hybrid Pixel Array Detector'
_diffrn_detector_area_resol_mean 10.0000
_diffrn_detector_type 'HyPix-Arc 100'
_diffrn_measured_fraction_theta_full 0.988
_diffrn_measured_fraction_theta_max 0.924
_diffrn_measurement_details
;
List of Runs (angles in degrees, time in seconds):

  # Type    Start    End  Width  t~exp~   \w     \q     \k     \f   Frames
#--------------------------------------------------------------------------
  1  \w    -51.00 -15.00   0.50    1.28    --  -45.36  92.00  91.00   72
  2  \w     44.00  71.00   0.50    1.28    --   46.24 -92.00 -20.00   54
  3  \w   -151.00-126.00   0.50    5.10    --  -85.06 -92.00 -20.00   50
  4  \w    -66.00 -41.00   0.50    5.10    --  -85.06  92.00  91.00   50
  5  \w     35.00  61.00   0.50    5.10    --  100.32 -92.00 -20.00   52
  6  \w     62.00  89.00   0.50    5.10    --  100.32 -92.00 -20.00   54
  7  \w    124.00 149.00   0.50    5.10    --  109.83  92.00  91.00   50
  8  \w    -19.00  21.00   0.50    1.28    --  -45.36  38.00 -60.00   80
  9  \w    -19.00  32.00   0.50    1.28    --  -45.36  38.00 150.00  102
 10  \w      7.00  33.00   0.50    1.28    --  -45.36  38.00-120.00   52
 11  \w   -115.00 -34.00   0.50    1.28    --  -45.36 -38.00 -30.00  162
 12  \w    -44.00 -13.00   0.50    5.10    --  -85.06  61.00  90.00   62
 13  \w    -42.00 -12.00   0.50    5.10    --  -85.06  61.00-150.00   60
 14  \w   -153.00-104.00   0.50    5.10    --  -85.06 -77.00  90.00   98
 15  \w   -143.00-105.00   0.50    5.10    --  -85.06 -77.00-150.00   76
 16  \w   -164.00 -72.00   0.50    5.10    --  -85.06 -30.00 120.00  184
 17  \w   -143.00-110.00   0.50    5.10    --  -85.06 -77.00-120.00   66
 18  \w     43.00  92.00   0.50    5.10    --  100.32 -95.00-180.00   98
 19  \w     89.00 136.00   0.50    5.10    --  100.32  15.00  90.00   94
 20  \w    131.00 162.00   0.50    5.10    --  100.32  61.00-120.00   62
 21  \w     33.00  73.00   0.50    5.10    --  100.32 -77.00  30.00   80
 22  \w     61.00  87.00   0.50    5.10    --  100.32 -95.00 -60.00   52
 23  \w     31.00  60.00   0.50    5.10    --  100.32 -95.00 -60.00   58
 24  \w     57.00  98.00   0.50    5.10    --  100.32-125.00-180.00   82
 25  \w     33.00  72.00   0.50    5.10    --  100.32 -77.00-120.00   78
 26  \w    138.00 172.00   0.50    5.10    --  100.32  61.00 -90.00   68
 27  \w    125.00 178.00   0.50    5.10    --  109.83  77.00 120.00  106
 28  \w     76.00 101.00   0.50    5.10    --  109.83-125.00-150.00   50
 29  \w     38.00  74.00   0.50    5.10    --  109.83-125.00-120.00   72
 30  \w     47.00  73.00   0.50    5.10    --  109.83-125.00-150.00   52
 31  \w     40.00  90.00   0.50    5.10    --  109.83 -95.00  30.00  100
 32  \w    112.00 178.00   0.50    5.10    --  109.83 125.00  30.00  132
 33  \w    109.00 142.00   0.50    5.10    --  109.83  61.00   0.00   66
 34  \w     42.00  90.00   0.50    5.10    --  109.83 -95.00  90.00   96
 35  \w     41.00  92.00   0.50    5.10    --  109.83 -95.00-120.00  102
 36  \w     67.00  92.00   0.50    5.10    --  109.83 -95.00 -30.00   50
 37  \w     67.00  92.00   0.50    5.10    --  109.83 -95.00  60.00   50
 38  \w     43.00  68.00   0.50    5.10    --  109.83 -92.00 -20.00   50
;
_diffrn_measurement_device 'four-circle diffractometer'
_diffrn_measurement_device_type 'XtaLAB Synergy, Dualflex, HyPix-Arc 100'
_diffrn_measurement_method '\w scans'
_diffrn_orient_matrix_type 'CrysAlisPro convention (1999,Acta A55,543-557)'
_diffrn_orient_matrix_UB_11 0.0880159000
_diffrn_orient_matrix_UB_12 -0.0941618000
_diffrn_orient_matrix_UB_13 0.0865195000
_diffrn_orient_matrix_UB_21 -0.2078249000
_diffrn_orient_matrix_UB_22 0.0518564000
_diffrn_orient_matrix_UB_23 0.0619360000
_diffrn_orient_matrix_UB_31 -0.1427287000
_diffrn_orient_matrix_UB_32 -0.1602252000
_diffrn_orient_matrix_UB_33 -0.0458548000
_diffrn_radiation_monochromator mirror
_diffrn_radiation_probe x-ray
_diffrn_radiation_type 'Cu K\a'
_diffrn_radiation_wavelength 1.54184
_diffrn_reflns_av_R_equivalents 0.0217
_diffrn_reflns_av_unetI/netI 0.0285
_diffrn_reflns_Laue_measured_fraction_full 0.988
_diffrn_reflns_Laue_measured_fraction_max 0.924
_diffrn_reflns_limit_h_max 6
_diffrn_reflns_limit_h_min -7
_diffrn_reflns_limit_k_max 8
_diffrn_reflns_limit_k_min -10
_diffrn_reflns_limit_l_max 15
_diffrn_reflns_limit_l_min -16
_diffrn_reflns_number 5731
_diffrn_reflns_point_group_measured_fraction_full 0.988
_diffrn_reflns_point_group_measured_fraction_max 0.924
_diffrn_reflns_theta_full 67.684
_diffrn_reflns_theta_max 76.777
_diffrn_reflns_theta_min 3.324
_diffrn_source 'micro-focus sealed X-ray tube'
_diffrn_source_target Cu
_diffrn_source_type 'PhotonJet (Cu) X-ray Source'
_exptl_absorpt_coefficient_mu 0.984
_exptl_absorpt_correction_T_max 1.00000
_exptl_absorpt_correction_T_min 0.76560
_exptl_absorpt_correction_type multi-scan
_exptl_absorpt_process_details
;
CrysAlisPro 1.171.42.63a (Rigaku Oxford Diffraction, 2022)
Empirical absorption correction using spherical harmonics,
implemented in SCALE3 ABSPACK scaling algorithm.
;
_exptl_crystal_colour 'clear light colourless'
_exptl_crystal_colour_lustre clear
_exptl_crystal_colour_modifier light
_exptl_crystal_colour_primary colourless
_exptl_crystal_density_diffrn 1.484
_exptl_crystal_description plate
_exptl_crystal_F_000 288
_exptl_crystal_preparation
;
Crystallised from a saturated solution of nicotinamide
and 2,4-dihydroxybenzoic acid (2:1) in MeNO2.
;
_exptl_crystal_recrystallization_method
;
High-throughput screening via the ENaCt co-
crystallisation protocol using SPT Labtech mosquito.
;
_exptl_crystal_size_max 0.17
_exptl_crystal_size_mid 0.11
_exptl_crystal_size_min 0.031
_refine_diff_density_max 0.201
_refine_diff_density_min -0.203
_refine_diff_density_rms 0.038
_refine_ls_extinction_method none
_refine_ls_goodness_of_fit_ref 1.072
_refine_ls_hydrogen_treatment mixed
_refine_ls_matrix_type full
_refine_ls_number_parameters 196
_refine_ls_number_reflns 2403
_refine_ls_number_restraints 138
_refine_ls_restrained_S_all 1.041
_refine_ls_R_factor_all 0.0413
_refine_ls_R_factor_gt 0.0351
_refine_ls_shift/su_max 0.001
_refine_ls_shift/su_mean 0.000
_refine_ls_structure_factor_coef Fsqd
_refine_ls_weighting_details 'w=1/[\s^2^(Fo^2^)+(0.0554P)^2^+0.1037P] where P=(Fo^2^+2Fc^2^)/3'
_refine_ls_weighting_scheme calc
_refine_ls_wR_factor_gt 0.0965
_refine_ls_wR_factor_ref 0.1000
_reflns_Friedel_coverage 0.000
_reflns_number_gt 2078
_reflns_number_total 2403
_reflns_threshold_expression 'I > 2\s(I)'
_cod_data_source_file d4sc07556k2.cif
_cod_data_source_block nicotinamide_2,4-dihydroxybenzoicacid
_cod_depositor_comments 'Adding full bibliography for 1574434--1574463.cif.'
_cod_database_code 1574438
_shelx_shelxl_version_number 2018/3
_chemical_oxdiff_formula 'C14 H12 N2 O5'
_shelx_space_group_comment
;
The symmetry employed for this shelxl refinement is uniquely defined
by the following loop, which should always be used as a source of
symmetry information in preference to the above space-group names.
They are only intended as comments.
;
_shelx_estimated_absorpt_t_max 0.970
_shelx_estimated_absorpt_t_min 0.850
_olex2_refinement_description
;
1. Fixed Uiso
 At 1.2 times of:
  All C(H) groups, All N(H,H) groups, All O(H) groups
2. Rigid body (RIGU) restrains
 All non-hydrogen atoms
 with sigma for 1-2 distances of 0.004 and sigma for 1-3 distances of 0.004
3.a Aromatic/amide H refined with riding coordinates:
 C3A(H3Aa), C3B(H3B), C4B(H4B), C5A(H5A), C5B(H5B), C6A(H6A), C6B(H6B)
;
_olex2_exptl_crystal_mounting_method
'Crystal mounted using inert oil from the encapsulation crystallisation technique onto a MiTeGen Kapton micromount.'
_olex2_submission_original_sample_id 'nicotinamide_2,4-dihydroxybenzoic acid'
_olex2_submission_special_instructions 'No special instructions were received'
_oxdiff_exptl_absorpt_empirical_details
;
Empirical correction (ABSPACK) includes:
- Absorption correction using spherical harmonics
- Frame scaling
;
_oxdiff_exptl_absorpt_empirical_full_max 1.398
_oxdiff_exptl_absorpt_empirical_full_min 0.695

loop_
_space_group_symop_operation_xyz
'x, y, z'
'-x, -y, -z'

loop_
_atom_site_label
_atom_site_type_symbol
_atom_site_fract_x
_atom_site_fract_y
_atom_site_fract_z
_atom_site_U_iso_or_equiv
_atom_site_adp_type
_atom_site_occupancy
_atom_site_site_symmetry_order
_atom_site_calc_flag
_atom_site_refinement_flags_posn
_atom_site_refinement_flags_adp
_atom_site_refinement_flags_occupancy
_atom_site_disorder_assembly
_atom_site_disorder_group
O1A O 1.00491(16) 0.67242(13) 0.71739(8) 0.0340(3) Uani 1 1 d . . . . .
H1A H 0.947(3) 0.593(2) 0.6648(14) 0.041 Uiso 1 1 d . U . . .
O1B O 0.31914(17) 0.16505(12) 0.50089(7) 0.0328(2) Uani 1 1 d . . . . .
O3A O 0.39038(16) 0.37599(12) 0.65845(7) 0.0335(2) Uani 1 1 d . . . . .
H3A H 0.383(3) 0.310(2) 0.5972(15) 0.040 Uiso 1 1 d . U . . .
O2A O 0.74984(18) 0.87694(14) 1.03353(8) 0.0388(3) Uani 1 1 d . . . . .
H2A H 0.630(3) 0.866(2) 1.0748(15) 0.047 Uiso 1 1 d . U . . .
O4A O 0.73566(16) 0.46053(12) 0.60424(7) 0.0330(2) Uani 1 1 d . . . . .
N1B N 0.6480(2) 0.23255(15) 0.42442(9) 0.0316(3) Uani 1 1 d . . . . .
H1BA H 0.693(3) 0.308(2) 0.4779(14) 0.038 Uiso 1 1 d . U . . .
H1BB H 0.732(3) 0.225(2) 0.3701(14) 0.038 Uiso 1 1 d . U . . .
N2B N 0.41983(19) -0.10850(14) 0.17312(8) 0.0295(3) Uani 1 1 d . . . . .
C1A C 0.6285(2) 0.56991(16) 0.76600(10) 0.0258(3) Uani 1 1 d . . . . .
C1B C 0.4439(2) 0.14768(16) 0.42702(10) 0.0265(3) Uani 1 1 d . . . . .
C2A C 0.8383(2) 0.67023(16) 0.78645(10) 0.0266(3) Uani 1 1 d . . . . .
C2B C 0.3626(2) 0.02743(15) 0.33834(10) 0.0258(3) Uani 1 1 d . . . . .
C3A C 0.8775(2) 0.77090(17) 0.87677(10) 0.0290(3) Uani 1 1 d . . . . .
H3AA H 1.020002 0.836672 0.890278 0.035 Uiso 1 1 calc R U . . .
C3B C 0.1457(2) -0.05865(17) 0.33916(10) 0.0293(3) Uani 1 1 d . . . . .
H3B H 0.052734 -0.043312 0.396095 0.035 Uiso 1 1 calc R U . . .
C4A C 0.7068(2) 0.77518(17) 0.94766(10) 0.0285(3) Uani 1 1 d . . . . .
C4B C 0.0677(2) -0.16649(18) 0.25610(11) 0.0324(3) Uani 1 1 d . . . . .
H4B H -0.080533 -0.225486 0.254572 0.039 Uiso 1 1 calc R U . . .
C5A C 0.4980(2) 0.67578(17) 0.92855(10) 0.0311(3) Uani 1 1 d . . . . .
H5A H 0.382210 0.678122 0.977207 0.037 Uiso 1 1 calc R U . . .
C5B C 0.2090(2) -0.18746(17) 0.17489(10) 0.0315(3) Uani 1 1 d . . . . .
H5B H 0.153654 -0.261394 0.117761 0.038 Uiso 1 1 calc R U . . .
C6A C 0.4618(2) 0.57545(17) 0.83958(10) 0.0293(3) Uani 1 1 d . . . . .
H6A H 0.320405 0.507929 0.827395 0.035 Uiso 1 1 calc R U . . .
C6B C 0.4926(2) -0.00247(16) 0.25339(10) 0.0278(3) Uani 1 1 d . . . . .
H6B H 0.640968 0.055665 0.252486 0.033 Uiso 1 1 calc R U . . .
C7A C 0.5901(2) 0.46511(16) 0.67018(10) 0.0275(3) Uani 1 1 d . . . . .

loop_
_atom_site_aniso_label
_atom_site_aniso_U_11
_atom_site_aniso_U_22
_atom_site_aniso_U_33
_atom_site_aniso_U_23
_atom_site_aniso_U_13
_atom_site_aniso_U_12
O1A 0.0267(5) 0.0421(6) 0.0299(5) -0.0071(4) 0.0097(4) -0.0072(4)
O1B 0.0344(5) 0.0356(5) 0.0258(5) -0.0051(4) 0.0090(4) -0.0062(4)
O3A 0.0330(5) 0.0358(5) 0.0280(5) -0.0076(4) 0.0079(4) -0.0103(4)
O2A 0.0312(5) 0.0533(6) 0.0271(5) -0.0122(4) 0.0060(4) -0.0078(5)
O4A 0.0323(5) 0.0365(5) 0.0278(5) -0.0049(4) 0.0089(4) -0.0055(4)
N1B 0.0316(6) 0.0354(6) 0.0251(6) -0.0054(5) 0.0076(5) -0.0068(5)
N2B 0.0288(6) 0.0330(6) 0.0254(6) -0.0019(4) 0.0032(4) 0.0004(5)
C1A 0.0271(6) 0.0261(6) 0.0238(6) 0.0014(5) 0.0032(5) 0.0008(5)
C1B 0.0292(6) 0.0261(6) 0.0240(6) 0.0025(5) 0.0036(5) 0.0003(5)
C2A 0.0244(6) 0.0298(7) 0.0260(6) 0.0028(5) 0.0050(5) 0.0022(5)
C2B 0.0275(6) 0.0258(6) 0.0241(6) 0.0025(5) 0.0025(5) 0.0018(5)
C3A 0.0238(6) 0.0344(7) 0.0272(7) -0.0009(5) 0.0010(5) -0.0022(5)
C3B 0.0295(7) 0.0321(7) 0.0257(7) 0.0006(5) 0.0057(5) 0.0005(5)
C4A 0.0285(7) 0.0326(7) 0.0232(6) -0.0017(5) 0.0009(5) 0.0012(5)
C4B 0.0280(7) 0.0353(7) 0.0321(7) -0.0010(6) 0.0025(5) -0.0053(5)
C5A 0.0280(7) 0.0391(7) 0.0253(7) -0.0008(5) 0.0073(5) -0.0009(6)
C5B 0.0316(7) 0.0329(7) 0.0281(7) -0.0026(5) 0.0008(5) -0.0009(5)
C6A 0.0260(6) 0.0323(7) 0.0281(7) -0.0005(5) 0.0045(5) -0.0039(5)
C6B 0.0267(6) 0.0293(6) 0.0265(7) 0.0000(5) 0.0026(5) -0.0007(5)
C7A 0.0291(7) 0.0259(6) 0.0273(7) 0.0022(5) 0.0048(5) -0.0008(5)

loop_
_atom_type_symbol
_atom_type_description
_atom_type_scat_dispersion_real
_atom_type_scat_dispersion_imag
_atom_type_scat_source
C C 0.0181 0.0091 'International Tables Vol C Tables 4.2.6.8 and 6.1.1.4'
H H 0.0000 0.0000 'International Tables Vol C Tables 4.2.6.8 and 6.1.1.4'
N N 0.0311 0.0180 'International Tables Vol C Tables 4.2.6.8 and 6.1.1.4'
O O 0.0492 0.0322 'International Tables Vol C Tables 4.2.6.8 and 6.1.1.4'

loop_
_citation_id
_citation_doi
_citation_year
1 10.26434/chemrxiv-2024-40s32 2024

loop_
_geom_angle_atom_site_label_1
_geom_angle_atom_site_label_2
_geom_angle_atom_site_label_3
_geom_angle
_geom_angle_site_symmetry_1
_geom_angle_site_symmetry_3
_geom_angle_publ_flag
C2A O1A H1A 104.3(11) . . ?
C7A O3A H3A 109.7(11) . . ?
C4A O2A H2A 109.8(12) . . ?
H1BA N1B H1BB 120.2(16) . . ?
C1B N1B H1BA 117.5(11) . . ?
C1B N1B H1BB 121.9(11) . . ?
C6B N2B C5B 117.51(11) . . ?
C2A C1A C7A 119.96(12) . . ?
C6A C1A C2A 118.08(12) . . ?
C6A C1A C7A 121.96(12) . . ?
O1B C1B N1B 122.19(12) . . ?
O1B C1B C2B 119.26(11) . . ?
N1B C1B C2B 118.54(11) . . ?
O1A C2A C1A 120.83(12) . . ?
O1A C2A C3A 118.40(11) . . ?
C3A C2A C1A 120.76(12) . . ?
C3B C2B C1B 118.96(11) . . ?
C3B C2B C6B 117.85(12) . . ?
C6B C2B C1B 123.19(11) . . ?
C2A C3A H3AA 120.2 . . ?
C2A C3A C4A 119.65(12) . . ?
C4A C3A H3AA 120.2 . . ?
C2B C3B H3B 120.5 . . ?
C4B C3B C2B 119.00(12) . . ?
C4B C3B H3B 120.5 . . ?
O2A C4A C3A 117.78(12) . . ?
O2A C4A C5A 122.01(12) . . ?
C3A C4A C5A 120.21(12) . . ?
C3B C4B H4B 120.5 . . ?
C3B C4B C5B 118.97(12) . . ?
C5B C4B H4B 120.5 . . ?
C4A C5A H5A 120.1 . . ?
C6A C5A C4A 119.73(12) . . ?
C6A C5A H5A 120.1 . . ?
N2B C5B C4B 123.10(13) . . ?
N2B C5B H5B 118.5 . . ?
C4B C5B H5B 118.5 . . ?
C1A C6A H6A 119.2 . . ?
C5A C6A C1A 121.55(12) . . ?
C5A C6A H6A 119.2 . . ?
N2B C6B C2B 123.55(12) . . ?
N2B C6B H6B 118.2 . . ?
C2B C6B H6B 118.2 . . ?
O3A C7A C1A 115.40(11) . . ?
O4A C7A O3A 122.19(12) . . ?
O4A C7A C1A 122.41(11) . . ?

loop_
_geom_bond_atom_site_label_1
_geom_bond_atom_site_label_2
_geom_bond_distance
_geom_bond_site_symmetry_2
_geom_bond_publ_flag
O1A H1A 0.935(19) . ?
O1A C2A 1.3586(15) . ?
O1B C1B 1.2457(15) . ?
O3A H3A 0.93(2) . ?
O3A C7A 1.3128(16) . ?
O2A H2A 0.91(2) . ?
O2A C4A 1.3446(16) . ?
O4A C7A 1.2402(16) . ?
N1B H1BA 0.905(19) . ?
N1B H1BB 0.888(19) . ?
N1B C1B 1.3261(17) . ?
N2B C5B 1.3379(18) . ?
N2B C6B 1.3365(17) . ?
C1A C2A 1.4129(18) . ?
C1A C6A 1.4012(18) . ?
C1A C7A 1.4603(18) . ?
C1B C2B 1.4913(18) . ?
C2A C3A 1.3852(18) . ?
C2B C3B 1.3923(18) . ?
C2B C6B 1.3936(18) . ?
C3A H3AA 0.9500 . ?
C3A C4A 1.3924(18) . ?
C3B H3B 0.9500 . ?
C3B C4B 1.3788(19) . ?
C4A C5A 1.4023(19) . ?
C4B H4B 0.9500 . ?
C4B C5B 1.3855(19) . ?
C5A H5A 0.9500 . ?
C5A C6A 1.3678(19) . ?
C5B H5B 0.9500 . ?
C6A H6A 0.9500 . ?
C6B H6B 0.9500 . ?

loop_
_geom_torsion_atom_site_label_1
_geom_torsion_atom_site_label_2
_geom_torsion_atom_site_label_3
_geom_torsion_atom_site_label_4
_geom_torsion
_geom_torsion_site_symmetry_1
_geom_torsion_site_symmetry_2
_geom_torsion_site_symmetry_3
_geom_torsion_site_symmetry_4
_geom_torsion_publ_flag
O1A C2A C3A C4A 177.98(12) . . . . ?
O1B C1B C2B C3B 1.98(19) . . . . ?
O1B C1B C2B C6B -178.69(12) . . . . ?
O2A C4A C5A C6A 179.41(13) . . . . ?
N1B C1B C2B C3B -178.15(12) . . . . ?
N1B C1B C2B C6B 1.2(2) . . . . ?
C1A C2A C3A C4A -0.9(2) . . . . ?
C1B C2B C3B C4B 178.28(12) . . . . ?
C1B C2B C6B N2B -179.16(12) . . . . ?
C2A C1A C6A C5A 0.7(2) . . . . ?
C2A C1A C7A O3A 179.70(11) . . . . ?
C2A C1A C7A O4A -0.4(2) . . . . ?
C2A C3A C4A O2A -178.75(12) . . . . ?
C2A C3A C4A C5A 1.2(2) . . . . ?
C2B C3B C4B C5B 0.8(2) . . . . ?
C3A C4A C5A C6A -0.5(2) . . . . ?
C3B C2B C6B N2B 0.2(2) . . . . ?
C3B C4B C5B N2B 0.4(2) . . . . ?
C4A C5A C6A C1A -0.4(2) . . . . ?
C5B N2B C6B C2B 1.0(2) . . . . ?
C6A C1A C2A O1A -178.86(12) . . . . ?
C6A C1A C2A C3A 0.0(2) . . . . ?
C6A C1A C7A O3A -0.59(19) . . . . ?
C6A C1A C7A O4A 179.34(13) . . . . ?
C6B N2B C5B C4B -1.3(2) . . . . ?
C6B C2B C3B C4B -1.09(19) . . . . ?
C7A C1A C2A O1A 0.86(19) . . . . ?
C7A C1A C2A C3A 179.75(12) . . . . ?
C7A C1A C6A C5A -179.06(13) . . . . ?
